data_7214421
loop_
_publ_author_name
'Maloney, Andrew G. P.'
'Wood, Peter A.'
'Parsons, Simon'

_publ_section_title
;
 Competition between hydrogen bonding and dispersion interactions in the
 crystal structures of the primary amines
;
_journal_issue 19
_journal_name_full CrystEngComm
_journal_page_first 3867
_journal_paper_doi 10.1039/c3ce42639d
_journal_volume 16
_journal_year 2014
_chemical_compound_source Aldrich
_chemical_formula_moiety 'C4 H11 N1'
_chemical_formula_sum 'C4 H11 N'
_chemical_formula_weight 73.14
_chemical_melting_point 224
_chemical_name_systematic Butylamine
_space_group_IT_number 60
_symmetry_cell_setting orthorhombic
_symmetry_space_group_name_Hall '-P 2n 2ab'
_symmetry_space_group_name_H-M 'P b c n'
_atom_sites_solution_hydrogens difmap
_atom_sites_solution_primary direct
_audit_creation_date 10-11-04
_audit_creation_method CRYSTALS_ver_14.09
_cell_angle_alpha 90
_cell_angle_beta 90
_cell_angle_gamma 90
_cell_formula_units_Z 8
_cell_length_a 26.7852(8)
_cell_length_b 6.8166(2)
_cell_length_c 5.6703(2)
_cell_measurement_reflns_used 3283
_cell_measurement_temperature 150
_cell_measurement_theta_max 31
_cell_measurement_theta_min 3
_cell_volume 1035.31(6)
_computing_cell_refinement 'Apex2 (Bruker AXS, 2006)'
_computing_data_collection 'Apex2 (Bruker AXS, 2006)'
_computing_data_reduction 'Apex2 (Bruker AXS, 2006)'
_computing_molecular_graphics 'CAMERON (Watkin et al., 1996)'
_computing_publication_material 'CRYSTALS (Betteridge et al., 2003)'
_computing_structure_refinement 'CRYSTALS (Betteridge et al., 2003)'
_computing_structure_solution 'SIR92 (Altomare et al., 1994)'
_diffrn_ambient_temperature 150
_diffrn_measured_fraction_theta_full 0.996
_diffrn_measured_fraction_theta_max 0.996
_diffrn_measurement_device Area
_diffrn_measurement_device_type 'Bruker Apex2'
_diffrn_measurement_method '\f & \w scans'
_diffrn_radiation_monochromator graphite
_diffrn_radiation_type 'Mo K\a'
_diffrn_radiation_wavelength 0.71073
_diffrn_reflns_av_R_equivalents 0.026
_diffrn_reflns_limit_h_max 37
_diffrn_reflns_limit_h_min -38
_diffrn_reflns_limit_k_max 9
_diffrn_reflns_limit_k_min -8
_diffrn_reflns_limit_l_max 8
_diffrn_reflns_limit_l_min -8
_diffrn_reflns_number 7989
_diffrn_reflns_theta_full 30.507
_diffrn_reflns_theta_max 30.507
_diffrn_reflns_theta_min 1.520
_diffrn_standards_number 0
_exptl_absorpt_coefficient_mu 0.056
_exptl_absorpt_correction_T_max 0.98
_exptl_absorpt_correction_T_min 0.82
_exptl_absorpt_correction_type multi-scan
_exptl_absorpt_process_details 'SADABS (Siemens, 1996)'
_exptl_crystal_colour colourless
_exptl_crystal_density_diffrn 0.938
_exptl_crystal_density_method 'not measured'
_exptl_crystal_description cylinder
_exptl_crystal_F_000 336
_exptl_crystal_size_max 2.000
_exptl_crystal_size_mid 0.450
_exptl_crystal_size_min 0.450
_refine_diff_density_max 0.26
_refine_diff_density_min -0.11
_refine_ls_extinction_method None
_refine_ls_goodness_of_fit_ref 1.1050
_refine_ls_hydrogen_treatment 'restrained refall'
_refine_ls_matrix_type full
_refine_ls_number_parameters 90
_refine_ls_number_reflns 1572
_refine_ls_number_restraints 45
_refine_ls_R_factor_all 0.0562
_refine_ls_R_factor_gt 0.0471
_refine_ls_shift/su_max 0.0007843
_refine_ls_shift/su_mean 0.0000358
_refine_ls_structure_factor_coef Fsqd
_refine_ls_weighting_details
;
 Method= Modified Sheldrick 
 w=1/[\s^2^(F^2^) + ( 0.06P)^2^ + 0.18P] 
 ,where P=(max(Fo^2^,0) + 2Fc^2^)/3 
;
_refine_ls_weighting_scheme calc
_refine_ls_wR_factor_all 0.1423
_refine_ls_wR_factor_gt 0.1219
_refine_ls_wR_factor_ref 0.1423
_reflns_limit_h_max 38
_reflns_limit_h_min 0
_reflns_limit_k_max 9
_reflns_limit_k_min 0
_reflns_limit_l_max 8
_reflns_limit_l_min 0
_reflns_number_gt 1327
_reflns_number_total 1572
_reflns_threshold_expression I>2.0\s(I)
_oxford_diffrn_Wilson_B_factor 2.40
_oxford_diffrn_Wilson_scale 8.14
_oxford_refine_ls_r_factor_ref 0.0562
_oxford_refine_ls_scale 0.3852(11)
_oxford_reflns_number_all 1572
_oxford_reflns_threshold_expression_ref I>-10.0\s(I)
_oxford_structure_analysis_title 'Butylamine in Pbcn'
_cod_data_source_file c3ce42639d11.cif
_cod_data_source_block butylamine
_cod_depositor_comments
;
The following automatic conversions were performed:

'_symmetry_cell_setting' value 'Orthorhombic' changed to
'orthorhombic' according to
/usr/data/users/saulius/crontab/automatic-downloads/rss-feeds/RSC/lib/dictionaries/cif_core.dic
dictionary named 'cif_core.dic' version 2.4.2 from 2011-04-26.

Automatic conversion script
Id: cif_fix_values 2281 2013-09-26 08:29:07Z andrius 
;
_cod_original_sg_symbol_H-M 'P b c n '
_cod_original_formula_sum 'C4 H11 N1'
_cod_database_code 7214421

loop_
_symmetry_equiv_pos_as_xyz
x,y,z
-x,-y,-z
-x+1/2,y+1/2,z
x+1/2,-y+1/2,-z
x,-y,z+1/2
-x,y,-z+1/2
-x+1/2,-y+1/2,z+1/2
x+1/2,y+1/2,-z+1/2

loop_
_atom_site_label
_atom_site_type_symbol
_atom_site_fract_x
_atom_site_fract_y
_atom_site_fract_z
_atom_site_U_iso_or_equiv
_atom_site_occupancy
_atom_site_adp_type
_atom_site_refinement_flags_posn
N1 N 0.72790(3) 0.30818(15) 0.19230(16) 0.0355 1.0000 Uani D
C2 C 0.67812(3) 0.22006(15) 0.17765(16) 0.0299 1.0000 Uani D
C3 C 0.63984(3) 0.29726(14) 0.35336(16) 0.0294 1.0000 Uani D
C4 C 0.58898(4) 0.20079(17) 0.32972(19) 0.0365 1.0000 Uani D
C5 C 0.55075(4) 0.2783(2) 0.5053(2) 0.0476 1.0000 Uani D
H11 H 0.7399(5) 0.2924(19) 0.337(2) 0.0441(18) 1.0000 Uiso D
H12 H 0.7264(4) 0.4349(18) 0.173(2) 0.0455(18) 1.0000 Uiso D
H21 H 0.6815(4) 0.0780(16) 0.1987(18) 0.0361(17) 1.0000 Uiso D
H22 H 0.6655(4) 0.2403(16) 0.0170(19) 0.0366(17) 1.0000 Uiso D
H31 H 0.6528(4) 0.2764(15) 0.5166(19) 0.0359(17) 1.0000 Uiso D
H32 H 0.6364(4) 0.4389(16) 0.3290(18) 0.0370(17) 1.0000 Uiso D
H41 H 0.5928(4) 0.0603(17) 0.347(2) 0.0452(17) 1.0000 Uiso D
H42 H 0.5767(5) 0.2209(17) 0.169(2) 0.0448(17) 1.0000 Uiso D
H51 H 0.5635(5) 0.261(2) 0.668(2) 0.0688(19) 1.0000 Uiso D
H52 H 0.5451(5) 0.416(2) 0.481(3) 0.0708(19) 1.0000 Uiso D
H53 H 0.5185(5) 0.2098(19) 0.488(3) 0.0725(19) 1.0000 Uiso D

loop_
_atom_site_aniso_label
_atom_site_aniso_U_11
_atom_site_aniso_U_22
_atom_site_aniso_U_33
_atom_site_aniso_U_23
_atom_site_aniso_U_13
_atom_site_aniso_U_12
N1 0.0312(4) 0.0425(5) 0.0327(4) -0.0017(4) 0.0016(3) -0.0019(3)
C2 0.0301(4) 0.0321(5) 0.0275(4) -0.0026(4) 0.0004(3) 0.0019(3)
C3 0.0310(4) 0.0294(5) 0.0279(4) -0.0016(3) 0.0004(3) 0.0025(3)
C4 0.0314(5) 0.0395(5) 0.0385(5) -0.0030(4) 0.0020(4) 0.0002(4)
C5 0.0351(5) 0.0555(8) 0.0523(7) 0.0019(6) 0.0099(5) 0.0067(5)

loop_
_atom_type_symbol
_atom_type_scat_dispersion_real
_atom_type_scat_dispersion_imag
_atom_type_scat_Cromer_Mann_a1
_atom_type_scat_Cromer_Mann_b1
_atom_type_scat_Cromer_Mann_a2
_atom_type_scat_Cromer_Mann_b2
_atom_type_scat_Cromer_Mann_a3
_atom_type_scat_Cromer_Mann_b3
_atom_type_scat_Cromer_Mann_a4
_atom_type_scat_Cromer_Mann_b4
_atom_type_scat_Cromer_Mann_c
_atom_type_scat_source
C 0.0033 0.0016 2.3100 20.8439 1.0200 10.2075 1.5886 0.5687 0.8650 51.6512 0.2156 'International Tables Vol C 4.2.6.8 and 6.1.1.4'
H 0.0000 0.0000 0.4930 10.5109 0.3229 26.1257 0.1402 3.1424 0.0408 57.7998 0.0030 'International Tables Vol C 4.2.6.8 and 6.1.1.4'
N 0.0061 0.0033 12.2126 0.0057 3.1322 9.8933 2.0125 28.9975 1.1663 0.5826 -11.5290 'International Tables Vol C 4.2.6.8 and 6.1.1.4'

loop_
_geom_angle_atom_site_label_1
_geom_angle_atom_site_label_2
_geom_angle_atom_site_label_3
_geom_angle
_geom_angle_publ_flag
C2 N1 H11 109.5(8) no
C2 N1 H12 110.9(8) no
H11 N1 H12 104.7(12) no
N1 C2 C3 115.71(8) yes
N1 C2 H21 108.3(6) no
C3 C2 H21 108.9(6) no
N1 C2 H22 108.0(6) no
C3 C2 H22 109.0(7) no
H21 C2 H22 106.5(8) no
C2 C3 C4 113.36(8) yes
C2 C3 H31 108.8(6) no
C4 C3 H31 109.4(6) no
C2 C3 H32 108.1(6) no
C4 C3 H32 109.3(6) no
H31 C3 H32 107.7(8) no
C3 C4 C5 113.29(9) yes
C3 C4 H41 108.9(7) no
C5 C4 H41 110.3(7) no
C3 C4 H42 108.8(7) no
C5 C4 H42 109.6(7) no
H41 C4 H42 105.6(9) no
C4 C5 H51 109.6(8) no
C4 C5 H52 110.5(8) no
H51 C5 H52 108.0(11) no
C4 C5 H53 111.1(8) no
H51 C5 H53 109.6(11) no
H52 C5 H53 108.0(10) no

loop_
_geom_bond_atom_site_label_1
_geom_bond_atom_site_label_2
_geom_bond_distance
_geom_bond_publ_flag
N1 C2 1.4647(13) yes
N1 H11 0.886(12) no
N1 H12 0.871(12) no
C2 C3 1.5234(13) yes
C2 H21 0.980(11) no
C2 H22 0.982(11) no
C3 C4 1.5187(14) yes
C3 H31 0.999(10) no
C3 H32 0.979(11) no
C4 C5 1.5228(15) yes
C4 H41 0.969(11) no
C4 H42 0.981(12) no
C5 H51 0.991(13) no
C5 H52 0.958(13) no
C5 H53 0.986(13) no
